data_4109833
loop_
_publ_author_name
'Stefan Schiefer'
'Martin Huth'
'Alexander Dobrinevski'
'Bert Nickel'

_publ_contact_author_address
;Department f\"ur Physik
Ludwig Maximilians Universit\"at M\"unchen
Geschwister-Scholl -Platz 1
D-80539 M\"unchen
Germany
;
_publ_contact_author_email nickel@lmu.de
_publ_contact_author_name 'Nickel, Bert'
_publ_contact_author_phone +49(0)89-2180-1460
_publ_section_title
;
 Determination of the Crystal Structure of Substrate-Induced Pentacene
 Polymorphs in Fiber Structured Thin Films
;
_journal_name_full 'Journal of the American Chemical Society'
_journal_page_first 10316
_journal_page_last 10317
_journal_paper_doi 10.1021/ja0730516
_journal_volume 129
_journal_year 2007
_chemical_compound_source 'sigma Aldrich'
_chemical_formula_moiety 'C22 H14'
_chemical_formula_sum 'C22 H14'
_chemical_formula_weight 278.35
_chemical_melting_point 573
_chemical_name_common pentacene
_chemical_name_systematic pentacene
_space_group_IT_number 2
_symmetry_cell_setting triclinic
_symmetry_Int_Tables_number 2
_symmetry_space_group_name_Hall '-P 1'
_symmetry_space_group_name_H-M 'P -1'
_audit_creation_date 2007-03-18
_audit_creation_method Matlab
_cell_angle_alpha 81.25
_cell_angle_beta 86.56
_cell_angle_gamma 89.80
_cell_formula_units_Z 2
_cell_length_a 5.958
_cell_length_b 7.596
_cell_length_c 15.6096
_cell_measurement_reflns_used 47
_cell_measurement_temperature 293
_cell_volume 696.952
_diffrn_ambient_pressure 0.00000001
_diffrn_ambient_temperature 293
_diffrn_measurement_device_type
;
     HASYLab, Hamburg, W1 Beamline
;
_diffrn_radiation_probe x-ray
_diffrn_radiation_type synchrotron
_diffrn_radiation_wavelength 1.1810
_diffrn_reflns_limit_h_max 3
_diffrn_reflns_limit_h_min -3
_diffrn_reflns_limit_k_max 4
_diffrn_reflns_limit_k_min -4
_diffrn_reflns_limit_l_max 8
_diffrn_reflns_limit_l_min 0
_diffrn_reflns_reduction_process
;
 Intensity data were corrected for Lorentz and polarization effects,
 area factor and interception of scattering rod
;
_diffrn_source synchrotron
_diffrn_source_type 'HASYLab Beamline W1'
_exptl_crystal_colour violet
_exptl_crystal_description 'fibre structured thin-film'
_exptl_crystal_recrystallization_method 'Molecular beam deposition'
_cod_data_source_file ja0730516si20070712_103817.cif
_cod_data_source_block Pentacene_on_OTS
_cod_depositor_comments
;
 Replacing the _cod_related_optimal_structure data name with the shorter
 version (_cod_related_optimal_struct) that is formally defined in the
 'cif_cod' dictionary.

 Antanas Vaitkus,
 2018-11-16

 Removed the _cod_suboptimal_structure data item in preparation for
 its deprecation. The fact that the structure is a suboptimal one
 should be derived from the presence of the _cod_related_optimal_struct
 data item.

 Antanas Vaitkus,
 2019-05-21
;
_cod_original_cell_volume 696.958
_cod_related_optimal_struct 4109822
_cod_database_code 4109833

loop_
_symmetry_equiv_pos_as_xyz
x,y,z
-x,-y,-z

loop_
_atom_site_label
_atom_site_type_symbol
_atom_site_fract_x
_atom_site_fract_y
_atom_site_fract_z
_atom_site_U_iso_or_equiv
_atom_site_thermal_displace_type
_atom_site_occupancy
C1 C 0.2093 -0.0850 -0.0073 0.0819 Uiso 1.0000
C2 C 0.1197 -0.0662 0.0755 0.0819 Uiso 1.0000
C3 C 0.2270 -0.1270 0.1517 0.0819 Uiso 1.0000
C4 C 0.1322 -0.1053 0.2330 0.0819 Uiso 1.0000
C5 C 0.2472 -0.1666 0.3108 0.0819 Uiso 1.0000
C6 C 0.1568 -0.1447 0.3893 0.0819 Uiso 1.0000
C7 C -0.0590 -0.0596 0.3976 0.0819 Uiso 1.0000
C8 C -0.1710 0.0004 0.3255 0.0819 Uiso 1.0000
C9 C -0.0810 -0.0180 0.2396 0.0819 Uiso 1.0000
C10 C -0.1895 0.0423 0.1661 0.0819 Uiso 1.0000
C11 C -0.0971 0.0214 0.0831 0.0819 Uiso 1.0000
C12 C 0.7089 0.5893 -0.0105 0.0819 Uiso 1.0000
C13 C 0.6201 0.5301 0.0737 0.0819 Uiso 1.0000
C14 C 0.7274 0.5551 0.1483 0.0819 Uiso 1.0000
C15 C 0.6329 0.4943 0.2311 0.0819 Uiso 1.0000
C16 C 0.7448 0.5238 0.3073 0.0819 Uiso 1.0000
C17 C 0.6531 0.4664 0.3874 0.0819 Uiso 1.0000
C18 C 0.4402 0.3728 0.3989 0.0819 Uiso 1.0000
C19 C 0.3302 0.3437 0.3284 0.0819 Uiso 1.0000
C20 C 0.4195 0.4038 0.2410 0.0819 Uiso 1.0000
C21 C 0.3115 0.3774 0.1691 0.0819 Uiso 1.0000
C22 C 0.4042 0.4373 0.0846 0.0819 Uiso 1.0000
H1 H 0.3472 -0.1412 -0.0128 0.0819 Uiso 1.0000
H3 H 0.3651 -0.1834 0.1478 0.0819 Uiso 1.0000
H5 H 0.3860 -0.2220 0.3064 0.0819 Uiso 1.0000
H6 H 0.2335 -0.1845 0.4387 0.0819 Uiso 1.0000
H7 H -0.1214 -0.0458 0.4522 0.0819 Uiso 1.0000
H8 H -0.3099 0.0549 0.3319 0.0819 Uiso 1.0000
H10 H -0.3276 0.0984 0.1711 0.0819 Uiso 1.0000
H12 H 0.8469 0.6482 -0.0181 0.0819 Uiso 1.0000
H14 H 0.8654 0.6138 0.1423 0.0819 Uiso 1.0000
H16 H 0.8822 0.5835 0.3008 0.0819 Uiso 1.0000
H17 H 0.7271 0.4870 0.4357 0.0819 Uiso 1.0000
H18 H 0.3783 0.3323 0.4545 0.0819 Uiso 1.0000
H19 H 0.1933 0.2832 0.3368 0.0819 Uiso 1.0000
H21 H 0.1736 0.3184 0.1762 0.0819 Uiso 1.0000
